data_2017219
loop_
_publ_author_name
'Castillo, Juan C.'
'Abon\'ia, Rodrigo'
'Cobo, Justo'
'Glidewell, Christopher'

_publ_section_title
;
 Eight
 7-benzyl-3-<i>tert</i>-butyl-1-phenylpyrazolo[3,4-<i>d</i>]oxazines,
 encompassing structures containing no intermolecular hydrogen bonds,
 and hydrogen-bonded structures in one, two or three dimensions
;
_journal_coeditor_code FA3197
_journal_issue 8
_journal_name_full 'Acta Crystallographica Section C'
_journal_page_first o423
_journal_page_last o430
_journal_paper_doi 10.1107/S0108270109028017
_journal_volume 65
_journal_year 2009
_chemical_formula_iupac 'C22 H25 N3 O'
_chemical_formula_moiety 'C22 H25 N3 O'
_chemical_formula_sum 'C22 H25 N3 O'
_chemical_formula_weight 347.45
_chemical_name_systematic
;
7-Benzyl-3-<i>tert</i>-butyl-1-phenyl-6,7-dihydro-1<i>H</i>,4<i>H</i>-\
pyrazolo[3,4-<i>d</i>][1,3]oxazine
;
_space_group_IT_number 4
_symmetry_cell_setting monoclinic
_symmetry_space_group_name_Hall 'P 2yb'
_symmetry_space_group_name_H-M 'P 1 21 1'
_atom_sites_solution_hydrogens geom
_atom_sites_solution_primary direct
_atom_sites_solution_secondary difmap
_cell_angle_alpha 90.00
_cell_angle_beta 109.749(7)
_cell_angle_gamma 90.00
_cell_formula_units_Z 2
_cell_length_a 8.8930(10)
_cell_length_b 11.1321(12)
_cell_length_c 10.2078(9)
_cell_measurement_reflns_used 2303
_cell_measurement_temperature 120(2)
_cell_measurement_theta_max 27.50
_cell_measurement_theta_min 2.80
_cell_volume 951.11(18)
_computing_cell_refinement 'DIRAX/LSQ (Duisenberg <i>et al.</i>,  2000)'
_computing_data_collection 'COLLECT (Hooft, 1999)'
_computing_data_reduction 'EVALCCD (Duisenberg <i>et al.</i>,  2003)'
_computing_molecular_graphics 'PLATON (Spek, 2009)'
_computing_publication_material 'SHELXL97 (Sheldrick, 2008) and PLATON (Spek, 2009)'
_computing_structure_refinement 'SHELXL97 (Sheldrick, 2008)'
_computing_structure_solution 'SIR2004 (Burla <i>et al.</i>,  2005)'
_diffrn_ambient_temperature 120(2)
_diffrn_detector_area_resol_mean 9.091
_diffrn_measured_fraction_theta_full 0.997
_diffrn_measured_fraction_theta_max 0.997
_diffrn_measurement_device_type 'Bruker Nonius KappaCCD'
_diffrn_measurement_method '\f & \w scans'
_diffrn_radiation_monochromator graphite
_diffrn_radiation_source 'Bruker Nonius FR591 rotating anode'
_diffrn_radiation_type 'Mo K\a'
_diffrn_radiation_wavelength 0.71073
_diffrn_reflns_av_R_equivalents 0.0571
_diffrn_reflns_av_sigmaI/netI 0.0412
_diffrn_reflns_limit_h_max 11
_diffrn_reflns_limit_h_min -11
_diffrn_reflns_limit_k_max 13
_diffrn_reflns_limit_k_min -14
_diffrn_reflns_limit_l_max 13
_diffrn_reflns_limit_l_min -12
_diffrn_reflns_number 15738
_diffrn_reflns_theta_full 27.50
_diffrn_reflns_theta_max 27.50
_diffrn_reflns_theta_min 2.80
_diffrn_standards_decay_% 0
_diffrn_standards_number 0
_exptl_absorpt_coefficient_mu 0.076
_exptl_absorpt_correction_T_max 0.975
_exptl_absorpt_correction_T_min 0.885
_exptl_absorpt_correction_type multi-scan
_exptl_absorpt_process_details '(SADABS; Sheldrick, 2003)'
_exptl_crystal_colour colourless
_exptl_crystal_density_diffrn 1.213
_exptl_crystal_density_method 'not measured'
_exptl_crystal_description block
_exptl_crystal_F_000 372
_exptl_crystal_size_max 0.41
_exptl_crystal_size_mid 0.25
_exptl_crystal_size_min 0.22
_refine_diff_density_max 0.203
_refine_diff_density_min -0.260
_refine_ls_extinction_coef 0.066(6)
_refine_ls_extinction_expression Fc^*^=kFc[1+0.001xFc^2^\l^3^/sin(2\q)]^-1/4^
_refine_ls_extinction_method SHELXL
_refine_ls_goodness_of_fit_ref 1.100
_refine_ls_hydrogen_treatment constr
_refine_ls_matrix_type full
_refine_ls_number_parameters 239
_refine_ls_number_reflns 2303
_refine_ls_number_restraints 1
_refine_ls_restrained_S_all 1.100
_refine_ls_R_factor_all 0.0718
_refine_ls_R_factor_gt 0.0434
_refine_ls_shift/su_max 0.001
_refine_ls_shift/su_mean 0.000
_refine_ls_structure_factor_coef Fsqd
_refine_ls_weighting_details 'w=1/[\s^2^(Fo^2^)+(0.0465P)^2^+0.1960P] where P=(Fo^2^+2Fc^2^)/3'
_refine_ls_weighting_scheme calc
_refine_ls_wR_factor_gt 0.0891
_refine_ls_wR_factor_ref 0.1027
_reflns_number_gt 1768
_reflns_number_total 2303
_reflns_threshold_expression I>2\s(I)
_cod_data_source_file fa3197.cif
_cod_data_source_block I
_cod_original_sg_symbol_H-M 'P 21'
_cod_database_code 2017219
_cod_database_fobs_code 2017219

loop_
_symmetry_equiv_pos_as_xyz
'x, y, z'
'-x, y+1/2, -z'

loop_
_atom_site_type_symbol
_atom_site_label
_atom_site_fract_x
_atom_site_fract_y
_atom_site_fract_z
_atom_site_U_iso_or_equiv
_atom_site_adp_type
_atom_site_calc_flag
_atom_site_refinement_flags
_atom_site_occupancy
_atom_site_disorder_assembly
_atom_site_disorder_group
N N1 0.3066(2) 0.43662(19) 0.5201(2) 0.0228(5) Uani d . 1 . .
N N2 0.1674(2) 0.3775(2) 0.4516(2) 0.0241(5) Uani d . 1 . .
C C3 0.1017(3) 0.3529(2) 0.5472(3) 0.0247(6) Uani d . 1 . .
C C3a 0.1995(3) 0.3938(3) 0.6793(3) 0.0255(6) Uani d . 1 . .
C C4 0.1927(3) 0.3853(3) 0.8237(3) 0.0330(7) Uani d . 1 . .
H H41 0.1124 0.4424 0.8347 0.040 Uiso calc R 1 . .
H H42 0.1614 0.3031 0.8412 0.040 Uiso calc R 1 . .
O O5 0.3468(2) 0.41360(19) 0.92027(18) 0.0350(5) Uani d . 1 . .
C C6 0.4094(3) 0.5179(3) 0.8798(3) 0.0317(7) Uani d . 1 . .
H H61 0.5030 0.5453 0.9585 0.038 Uiso calc R 1 . .
H H62 0.3277 0.5822 0.8593 0.038 Uiso calc R 1 . .
N N7 0.4573(2) 0.5000(2) 0.7589(2) 0.0251(5) Uani d . 1 . .
C C7a 0.3262(3) 0.4464(2) 0.6573(3) 0.0238(6) Uani d . 1 . .
C C11 0.3994(3) 0.4817(2) 0.4425(2) 0.0233(6) Uani d . 1 . .
C C12 0.4834(3) 0.5878(3) 0.4814(3) 0.0267(6) Uani d . 1 . .
H H12 0.4804 0.6306 0.5610 0.032 Uiso calc R 1 . .
C C13 0.5716(3) 0.6307(3) 0.4034(3) 0.0317(6) Uani d . 1 . .
H H13 0.6308 0.7030 0.4303 0.038 Uiso calc R 1 . .
C C14 0.5746(3) 0.5703(3) 0.2875(3) 0.0365(7) Uani d . 1 . .
H H14 0.6351 0.6008 0.2340 0.044 Uiso calc R 1 . .
C C15 0.4895(3) 0.4650(3) 0.2487(3) 0.0350(7) Uani d . 1 . .
H H15 0.4911 0.4230 0.1682 0.042 Uiso calc R 1 . .
C C16 0.4022(3) 0.4207(3) 0.3265(2) 0.0279(6) Uani d . 1 . .
H H16 0.3439 0.3480 0.3000 0.034 Uiso calc R 1 . .
C C31 -0.0523(3) 0.2849(3) 0.5109(3) 0.0263(6) Uani d . 1 . .
C C32 -0.1357(3) 0.2805(3) 0.3546(3) 0.0363(7) Uani d . 1 . .
H H32A -0.0672 0.2391 0.3112 0.054 Uiso calc R 1 . .
H H32B -0.1566 0.3625 0.3180 0.054 Uiso calc R 1 . .
H H32C -0.2369 0.2371 0.3334 0.054 Uiso calc R 1 . .
C C33 -0.0152(4) 0.1577(3) 0.5670(3) 0.0401(7) Uani d . 1 . .
H H33A 0.0420 0.1605 0.6675 0.060 Uiso calc R 1 . .
H H33B 0.0514 0.1176 0.5209 0.060 Uiso calc R 1 . .
H H33C -0.1152 0.1130 0.5486 0.060 Uiso calc R 1 . .
C C34 -0.1626(3) 0.3444(3) 0.5772(3) 0.0320(7) Uani d . 1 . .
H H34A -0.1810 0.4281 0.5463 0.048 Uiso calc R 1 . .
H H34B -0.1132 0.3420 0.6788 0.048 Uiso calc R 1 . .
H H34C -0.2648 0.3014 0.5495 0.048 Uiso calc R 1 . .
C C77 0.6042(3) 0.4273(3) 0.7886(3) 0.0290(6) Uani d . 1 . .
H H771 0.6210 0.4079 0.6999 0.035 Uiso calc R 1 . .
H H772 0.5904 0.3507 0.8326 0.035 Uiso calc R 1 . .
C C71 0.7485(3) 0.4908(3) 0.8825(3) 0.0280(6) Uani d . 1 . .
C C72 0.8324(3) 0.4444(3) 1.0119(3) 0.0319(6) Uani d . 1 . .
H H72 0.7962 0.3729 1.0424 0.038 Uiso calc R 1 . .
C C73 0.9686(3) 0.5006(3) 1.0978(3) 0.0371(7) Uani d . 1 . .
H H73 1.0259 0.4673 1.1863 0.045 Uiso calc R 1 . .
C C74 1.0208(4) 0.6048(3) 1.0551(3) 0.0399(8) Uani d . 1 . .
H H74 1.1143 0.6438 1.1139 0.048 Uiso calc R 1 . .
C C75 0.9373(4) 0.6523(3) 0.9267(3) 0.0395(8) Uani d . 1 . .
H H75 0.9726 0.7246 0.8971 0.047 Uiso calc R 1 . .
C C76 0.8025(3) 0.5952(3) 0.8409(3) 0.0347(7) Uani d . 1 . .
H H76 0.7462 0.6282 0.7520 0.042 Uiso calc R 1 . .

loop_
_atom_site_aniso_label
_atom_site_aniso_U_11
_atom_site_aniso_U_22
_atom_site_aniso_U_33
_atom_site_aniso_U_12
_atom_site_aniso_U_13
_atom_site_aniso_U_23
N1 0.0193(10) 0.0246(12) 0.0227(11) -0.0022(9) 0.0048(9) -0.0021(9)
N2 0.0212(10) 0.0232(12) 0.0254(11) -0.0019(9) 0.0045(9) -0.0020(9)
C3 0.0246(13) 0.0219(14) 0.0277(14) 0.0023(11) 0.0088(11) -0.0005(11)
C3a 0.0234(12) 0.0272(14) 0.0253(13) -0.0011(12) 0.0076(10) -0.0013(11)
C4 0.0302(14) 0.0430(17) 0.0257(13) -0.0082(14) 0.0094(11) -0.0013(13)
O5 0.0335(10) 0.0457(13) 0.0231(9) -0.0084(10) 0.0060(8) 0.0029(9)
C6 0.0314(15) 0.0366(17) 0.0261(14) -0.0047(13) 0.0084(12) -0.0056(13)
N7 0.0232(11) 0.0267(12) 0.0233(10) 0.0003(10) 0.0052(9) -0.0028(10)
C7a 0.0228(12) 0.0247(14) 0.0219(12) 0.0023(11) 0.0051(10) 0.0012(11)
C11 0.0189(12) 0.0259(14) 0.0236(12) 0.0009(10) 0.0050(10) 0.0057(11)
C12 0.0248(13) 0.0263(14) 0.0278(14) 0.0013(11) 0.0074(11) 0.0022(12)
C13 0.0289(14) 0.0295(15) 0.0338(15) -0.0049(12) 0.0069(12) 0.0054(12)
C14 0.0329(16) 0.0472(19) 0.0303(15) -0.0047(14) 0.0119(13) 0.0068(14)
C15 0.0352(15) 0.0477(19) 0.0228(13) -0.0051(14) 0.0108(12) 0.0005(13)
C16 0.0269(13) 0.0334(15) 0.0211(12) -0.0024(12) 0.0050(10) -0.0006(12)
C31 0.0231(13) 0.0261(14) 0.0301(14) -0.0028(11) 0.0094(11) -0.0027(12)
C32 0.0277(14) 0.0468(18) 0.0327(16) -0.0115(14) 0.0079(12) -0.0058(14)
C33 0.0350(16) 0.0301(16) 0.054(2) -0.0047(13) 0.0136(15) 0.0000(15)
C34 0.0258(14) 0.0346(16) 0.0380(15) -0.0021(12) 0.0140(12) -0.0046(13)
C77 0.0243(13) 0.0267(14) 0.0328(14) 0.0009(11) 0.0056(11) -0.0006(12)
C71 0.0238(13) 0.0308(15) 0.0273(13) 0.0028(12) 0.0059(11) -0.0027(12)
C72 0.0307(14) 0.0312(16) 0.0307(14) 0.0001(12) 0.0063(12) -0.0017(12)
C73 0.0290(14) 0.0445(18) 0.0309(14) 0.0031(14) 0.0011(12) -0.0055(14)
C74 0.0287(15) 0.049(2) 0.0379(17) -0.0047(14) 0.0053(13) -0.0116(15)
C75 0.0382(16) 0.0376(17) 0.0425(18) -0.0124(14) 0.0134(14) -0.0045(15)
C76 0.0347(15) 0.0347(17) 0.0314(14) -0.0032(13) 0.0068(12) -0.0008(13)

loop_
_atom_type_symbol
_atom_type_description
_atom_type_scat_dispersion_real
_atom_type_scat_dispersion_imag
_atom_type_scat_source
C C 0.0033 0.0016 'International Tables Vol C Tables 4.2.6.8 and 6.1.1.4'
H H 0.0000 0.0000 'International Tables Vol C Tables 4.2.6.8 and 6.1.1.4'
N N 0.0061 0.0033 'International Tables Vol C Tables 4.2.6.8 and 6.1.1.4'
O O 0.0106 0.0060 'International Tables Vol C Tables 4.2.6.8 and 6.1.1.4'

loop_
_geom_angle_atom_site_label_1
_geom_angle_atom_site_label_2
_geom_angle_atom_site_label_3
_geom_angle_site_symmetry_1
_geom_angle_site_symmetry_3
_geom_angle
_geom_angle_publ_flag
C7a N1 N2 . . 110.2(2) ?
C7a N1 C11 . . 130.8(2) ?
N2 N1 C11 . . 118.90(19) ?
C3 N2 N1 . . 105.75(19) ?
N2 C3 C3a . . 110.8(2) ?
N2 C3 C31 . . 121.1(2) ?
C3a C3 C31 . . 128.0(2) ?
C7a C3a C3 . . 105.1(2) ?
C7a C3a C4 . . 120.2(2) ?
C3 C3a C4 . . 134.7(2) ?
O5 C4 C3a . . 108.5(2) ?
O5 C4 H41 . . 110.0 ?
C3a C4 H41 . . 110.0 ?
O5 C4 H42 . . 110.0 ?
C3a C4 H42 . . 110.0 ?
H41 C4 H42 . . 108.4 ?
C6 O5 C4 . . 111.2(2) ?
O5 C6 N7 . . 113.3(2) ?
O5 C6 H61 . . 108.9 ?
N7 C6 H61 . . 108.9 ?
O5 C6 H62 . . 108.9 ?
N7 C6 H62 . . 108.9 ?
H61 C6 H62 . . 107.7 ?
C7a N7 C6 . . 106.1(2) ?
C7a N7 C77 . . 112.0(2) ?
C6 N7 C77 . . 113.2(2) ?
C3a C7a N1 . . 108.2(2) ?
C3a C7a N7 . . 126.2(2) ?
N1 C7a N7 . . 125.5(2) ?
C16 C11 C12 . . 120.3(2) ?
C16 C11 N1 . . 119.4(2) ?
C12 C11 N1 . . 120.2(2) ?
C13 C12 C11 . . 119.2(3) ?
C13 C12 H12 . . 120.4 ?
C11 C12 H12 . . 120.4 ?
C14 C13 C12 . . 120.6(3) ?
C14 C13 H13 . . 119.7 ?
C12 C13 H13 . . 119.7 ?
C13 C14 C15 . . 119.8(3) ?
C13 C14 H14 . . 120.1 ?
C15 C14 H14 . . 120.1 ?
C16 C15 C14 . . 120.1(3) ?
C16 C15 H15 . . 120.0 ?
C14 C15 H15 . . 120.0 ?
C11 C16 C15 . . 119.9(3) ?
C11 C16 H16 . . 120.0 ?
C15 C16 H16 . . 120.0 ?
C3 C31 C32 . . 110.9(2) ?
C3 C31 C34 . . 110.1(2) ?
C32 C31 C34 . . 108.9(2) ?
C3 C31 C33 . . 108.3(2) ?
C32 C31 C33 . . 109.4(2) ?
C34 C31 C33 . . 109.2(2) ?
C31 C32 H32A . . 109.5 ?
C31 C32 H32B . . 109.5 ?
H32A C32 H32B . . 109.5 ?
C31 C32 H32C . . 109.5 ?
H32A C32 H32C . . 109.5 ?
H32B C32 H32C . . 109.5 ?
C31 C33 H33A . . 109.5 ?
C31 C33 H33B . . 109.5 ?
H33A C33 H33B . . 109.5 ?
C31 C33 H33C . . 109.5 ?
H33A C33 H33C . . 109.5 ?
H33B C33 H33C . . 109.5 ?
C31 C34 H34A . . 109.5 ?
C31 C34 H34B . . 109.5 ?
H34A C34 H34B . . 109.5 ?
C31 C34 H34C . . 109.5 ?
H34A C34 H34C . . 109.5 ?
H34B C34 H34C . . 109.5 ?
N7 C77 C71 . . 112.4(2) ?
N7 C77 H771 . . 109.1 ?
C71 C77 H771 . . 109.1 ?
N7 C77 H772 . . 109.1 ?
C71 C77 H772 . . 109.1 ?
H771 C77 H772 . . 107.9 ?
C76 C71 C72 . . 118.6(3) ?
C76 C71 C77 . . 121.0(2) ?
C72 C71 C77 . . 120.4(3) ?
C71 C72 C73 . . 120.8(3) ?
C71 C72 H72 . . 119.6 ?
C73 C72 H72 . . 119.6 ?
C74 C73 C72 . . 119.9(3) ?
C74 C73 H73 . . 120.0 ?
C72 C73 H73 . . 120.0 ?
C73 C74 C75 . . 119.7(3) ?
C73 C74 H74 . . 120.2 ?
C75 C74 H74 . . 120.2 ?
C74 C75 C76 . . 120.2(3) ?
C74 C75 H75 . . 119.9 ?
C76 C75 H75 . . 119.9 ?
C75 C76 C71 . . 120.8(3) ?
C75 C76 H76 . . 119.6 ?
C71 C76 H76 . . 119.6 ?

loop_
_geom_bond_atom_site_label_1
_geom_bond_atom_site_label_2
_geom_bond_site_symmetry_2
_geom_bond_distance
_geom_bond_publ_flag
N1 C7a . 1.356(3) ?
N1 N2 . 1.367(3) ?
N1 C11 . 1.415(3) ?
N2 C3 . 1.324(3) ?
C3 C3a . 1.410(4) ?
C3 C31 . 1.498(4) ?
C3a C7a . 1.354(4) ?
C3a C4 . 1.499(3) ?
C4 O5 . 1.427(3) ?
C4 H41 . 0.9900 ?
C4 H42 . 0.9900 ?
O5 C6 . 1.408(3) ?
C6 N7 . 1.449(3) ?
C6 H61 . 0.9900 ?
C6 H62 . 0.9900 ?
N7 C7a . 1.405(3) ?
N7 C77 . 1.479(3) ?
C11 C16 . 1.372(4) ?
C11 C12 . 1.382(4) ?
C12 C13 . 1.378(4) ?
C12 H12 . 0.9500 ?
C13 C14 . 1.369(4) ?
C13 H13 . 0.9500 ?
C14 C15 . 1.378(4) ?
C14 H14 . 0.9500 ?
C15 C16 . 1.376(4) ?
C15 H15 . 0.9500 ?
C16 H16 . 0.9500 ?
C31 C32 . 1.517(4) ?
C31 C34 . 1.519(4) ?
C31 C33 . 1.522(4) ?
C32 H32A . 0.9800 ?
C32 H32B . 0.9800 ?
C32 H32C . 0.9800 ?
C33 H33A . 0.9800 ?
C33 H33B . 0.9800 ?
C33 H33C . 0.9800 ?
C34 H34A . 0.9800 ?
C34 H34B . 0.9800 ?
C34 H34C . 0.9800 ?
C77 C71 . 1.494(4) ?
C77 H771 . 0.9900 ?
C77 H772 . 0.9900 ?
C71 C76 . 1.378(4) ?
C71 C72 . 1.379(4) ?
C72 C73 . 1.381(4) ?
C72 H72 . 0.9500 ?
C73 C74 . 1.374(5) ?
C73 H73 . 0.9500 ?
C74 C75 . 1.375(4) ?
C74 H74 . 0.9500 ?
C75 C76 . 1.378(4) ?
C75 H75 . 0.9500 ?
C76 H76 . 0.9500 ?

loop_
_geom_hbond_atom_site_label_D
_geom_hbond_atom_site_label_H
_geom_hbond_atom_site_label_A
_geom_hbond_site_symmetry_A
_geom_hbond_distance_DH
_geom_hbond_distance_HA
_geom_hbond_distance_DA
_geom_hbond_angle_DHA
_geom_hbond_publ_flag
C12 H12 N7 . 0.95 2.55 3.079(4) 115 no
C15 H15 O5 1_554 0.95 2.42 3.210(3) 140 no

loop_
_geom_torsion_atom_site_label_1
_geom_torsion_atom_site_label_2
_geom_torsion_atom_site_label_3
_geom_torsion_atom_site_label_4
_geom_torsion_site_symmetry_1
_geom_torsion_site_symmetry_2
_geom_torsion_site_symmetry_3
_geom_torsion_site_symmetry_4
_geom_torsion
_geom_torsion_publ_flag
C7a N1 N2 C3 . . . . 0.8(3) ?
C11 N1 N2 C3 . . . . -176.0(2) ?
N1 N2 C3 C3a . . . . -1.2(3) ?
N1 N2 C3 C31 . . . . -178.4(2) ?
N2 C3 C3a C7a . . . . 1.2(3) ?
C31 C3 C3a C7a . . . . 178.1(3) ?
N2 C3 C3a C4 . . . . -175.8(3) ?
C31 C3 C3a C4 . . . . 1.2(5) ?
C7a C3a C4 O5 . . . . -13.0(4) ?
C3 C3a C4 O5 . . . . 163.6(3) ?
C3a C4 O5 C6 . . . . 46.8(3) ?
C4 O5 C6 N7 . . . . -71.5(3) ?
O5 C6 N7 C7a . . . . 51.0(3) ?
O5 C6 N7 C77 . . . . -72.2(3) ?
C3 C3a C7a N1 . . . . -0.6(3) ?
C4 C3a C7a N1 . . . . 176.9(2) ?
C3 C3a C7a N7 . . . . -179.5(2) ?
C4 C3a C7a N7 . . . . -2.0(4) ?
N2 N1 C7a C3a . . . . -0.1(3) ?
C11 N1 C7a C3a . . . . 176.2(3) ?
N2 N1 C7a N7 . . . . 178.8(2) ?
C11 N1 C7a N7 . . . . -4.8(4) ?
C6 N7 C7a C3a . . . . -15.6(4) ?
C77 N7 C7a C3a . . . . 108.3(3) ?
C6 N7 C7a N1 . . . . 165.6(3) ?
C77 N7 C7a N1 . . . . -70.4(3) ?
C7a N1 C11 C16 . . . . 150.9(3) ?
N2 N1 C11 C16 . . . . -33.0(3) ?
C7a N1 C11 C12 . . . . -30.7(4) ?
N2 N1 C11 C12 . . . . 145.5(2) ?
C16 C11 C12 C13 . . . . -0.8(4) ?
N1 C11 C12 C13 . . . . -179.2(2) ?
C11 C12 C13 C14 . . . . 0.9(4) ?
C12 C13 C14 C15 . . . . -0.4(4) ?
C13 C14 C15 C16 . . . . -0.2(4) ?
C12 C11 C16 C15 . . . . 0.3(4) ?
N1 C11 C16 C15 . . . . 178.7(2) ?
C14 C15 C16 C11 . . . . 0.3(4) ?
N2 C3 C31 C32 . . . . -14.8(4) ?
C3a C3 C31 C32 . . . . 168.5(3) ?
N2 C3 C31 C34 . . . . -135.4(3) ?
C3a C3 C31 C34 . . . . 47.9(4) ?
N2 C3 C31 C33 . . . . 105.2(3) ?
C3a C3 C31 C33 . . . . -71.4(3) ?
C7a N7 C77 C71 . . . . 172.6(2) ?
C6 N7 C77 C71 . . . . -67.5(3) ?
N7 C77 C71 C76 . . . . -64.3(3) ?
N7 C77 C71 C72 . . . . 117.1(3) ?
C76 C71 C72 C73 . . . . -0.5(4) ?
C77 C71 C72 C73 . . . . 178.1(3) ?
C71 C72 C73 C74 . . . . 0.6(4) ?
C72 C73 C74 C75 . . . . -0.1(4) ?
C73 C74 C75 C76 . . . . -0.5(5) ?
C74 C75 C76 C71 . . . . 0.6(5) ?
C72 C71 C76 C75 . . . . -0.1(4) ?
C77 C71 C76 C75 . . . . -178.8(3) ?

loop_
_cod_related_entry_id
_cod_related_entry_database
_cod_related_entry_code
1 ChemSpider 24726487
